data_1543830
loop_
_publ_author_name
'He, Ke-Han'
'Zhang, Wei-Dong'
'Yang, Ming-Yu'
'Tang, Kai-Li'
'Qu, Mengnan'
'Ding, You-Song'
'Li, Yang'

_publ_section_title
;
 Redox-Divergent Hydrogen-Retentive or Hydrogen-Releasing Synthesis of
 3,4-Dihydroisoquinolines or Isoquinolines.
;
_journal_issue 12
_journal_name_full 'Organic letters'
_journal_page_first 2840
_journal_page_last 2843
_journal_paper_doi 10.1021/acs.orglett.6b01091
_journal_volume 18
_journal_year 2016
_chemical_formula_sum 'C30 H22 F3 N O2'
_chemical_formula_weight 485.49
_chemical_name_systematic
; 
 ? 
;
_space_group_IT_number 2
_symmetry_cell_setting triclinic
_symmetry_space_group_name_Hall '-P 1'
_symmetry_space_group_name_H-M 'P -1'
_atom_sites_solution_hydrogens geom
_atom_sites_solution_primary direct
_atom_sites_solution_secondary difmap
_audit_creation_method SHELXL-97
_cell_angle_alpha 77.615(3)
_cell_angle_beta 85.443(3)
_cell_angle_gamma 71.589(3)
_cell_formula_units_Z 2
_cell_length_a 8.959(2)
_cell_length_b 10.483(2)
_cell_length_c 13.867(3)
_cell_measurement_reflns_used 5816
_cell_measurement_temperature 293(2)
_cell_measurement_theta_max 24.66
_cell_measurement_theta_min 2.32
_cell_volume 1206.8(4)
_computing_structure_refinement 'SHELXL-97 (Sheldrick, 1997)'
_computing_structure_solution 'SHELXS-97 (Sheldrick, 1990)'
_diffrn_ambient_temperature 293(2)
_diffrn_measured_fraction_theta_full 0.992
_diffrn_measured_fraction_theta_max 0.992
_diffrn_measurement_device_type 'CCD area detector'
_diffrn_measurement_method 'phi and omega scans'
_diffrn_radiation_monochromator graphite
_diffrn_radiation_source 'fine-focus sealed tube'
_diffrn_radiation_type MoK\a
_diffrn_radiation_wavelength 0.71073
_diffrn_reflns_av_R_equivalents 0.0175
_diffrn_reflns_av_sigmaI/netI 0.0176
_diffrn_reflns_limit_h_max 10
_diffrn_reflns_limit_h_min -10
_diffrn_reflns_limit_k_max 12
_diffrn_reflns_limit_k_min -12
_diffrn_reflns_limit_l_max 16
_diffrn_reflns_limit_l_min -16
_diffrn_reflns_number 16153
_diffrn_reflns_theta_full 24.96
_diffrn_reflns_theta_max 24.96
_diffrn_reflns_theta_min 1.50
_exptl_absorpt_coefficient_mu 0.099
_exptl_absorpt_correction_type none
_exptl_crystal_colour colorless
_exptl_crystal_density_diffrn 1.336
_exptl_crystal_density_method 'not measured'
_exptl_crystal_description block
_exptl_crystal_F_000 504
_exptl_crystal_size_max 0.685
_exptl_crystal_size_mid 0.217
_exptl_crystal_size_min 0.185
_refine_diff_density_max 0.567
_refine_diff_density_min -0.370
_refine_diff_density_rms 0.038
_refine_ls_extinction_method none
_refine_ls_goodness_of_fit_ref 1.055
_refine_ls_hydrogen_treatment mixed
_refine_ls_matrix_type full
_refine_ls_number_parameters 327
_refine_ls_number_reflns 4210
_refine_ls_number_restraints 0
_refine_ls_restrained_S_all 1.055
_refine_ls_R_factor_all 0.0708
_refine_ls_R_factor_gt 0.0516
_refine_ls_shift/su_max 0.001
_refine_ls_shift/su_mean 0.000
_refine_ls_structure_factor_coef Fsqd
_refine_ls_weighting_details 'calc w=1/[\s^2^(Fo^2^)+(0.0663P)^2^+0.6012P] where P=(Fo^2^+2Fc^2^)/3'
_refine_ls_weighting_scheme calc
_refine_ls_wR_factor_gt 0.1350
_refine_ls_wR_factor_ref 0.1499
_reflns_number_gt 3145
_reflns_number_total 4210
_reflns_threshold_expression >2sigma(I)
_cod_data_source_file ol6b01091_si_004.cif
_cod_data_source_block 4n
_cod_original_sg_symbol_H-M P-1
_cod_database_code 1543830

loop_
_symmetry_equiv_pos_as_xyz
'x, y, z'
'-x, -y, -z'

loop_
_atom_site_label
_atom_site_type_symbol
_atom_site_fract_x
_atom_site_fract_y
_atom_site_fract_z
_atom_site_U_iso_or_equiv
_atom_site_adp_type
_atom_site_occupancy
_atom_site_symmetry_multiplicity
_atom_site_calc_flag
_atom_site_refinement_flags
F1 F 0.3173(4) 0.2354(2) 0.59936(14) 0.1459(11) Uani 1 1 d .
F2 F 0.1448(3) 0.4196(3) 0.54746(16) 0.1318(10) Uani 1 1 d .
F3 F 0.3784(3) 0.4024(3) 0.51727(15) 0.1156(8) Uani 1 1 d .
N1 N 0.3009(2) 0.25494(17) 0.07629(13) 0.0436(4) Uani 1 1 d .
O1 O 0.3939(2) 0.67608(19) -0.29942(13) 0.0701(5) Uani 1 1 d .
O2 O 0.1917(2) -0.23232(17) -0.08960(13) 0.0637(5) Uani 1 1 d .
C1 C 0.2767(3) 0.3336(3) 0.52311(19) 0.0595(6) Uani 1 1 d .
C2 C 0.2681(3) 0.2874(2) 0.42979(16) 0.0493(6) Uani 1 1 d .
C3 C 0.1950(3) 0.3808(2) 0.34765(17) 0.0533(6) Uani 1 1 d .
H3 H 0.1455 0.4720 0.3517 0.064 Uiso 1 1 calc R
C4 C 0.1955(3) 0.3388(2) 0.25994(17) 0.0488(5) Uani 1 1 d .
H4 H 0.1463 0.4024 0.2052 0.059 Uiso 1 1 calc R
C5 C 0.2681(3) 0.2030(2) 0.25170(15) 0.0427(5) Uani 1 1 d .
C6 C 0.3400(3) 0.1101(2) 0.33506(18) 0.0558(6) Uani 1 1 d .
H6 H 0.3891 0.0187 0.3315 0.067 Uiso 1 1 calc R
C7 C 0.3391(3) 0.1523(3) 0.42324(18) 0.0577(6) Uani 1 1 d .
H7 H 0.3869 0.0889 0.4784 0.069 Uiso 1 1 calc R
C8 C 0.1127(4) -0.2224(3) 0.3936(2) 0.0798(9) Uani 1 1 d .
H8 H 0.0857 -0.2801 0.4482 0.096 Uiso 1 1 calc R
C9 C 0.0131(4) -0.0908(3) 0.3630(2) 0.0787(9) Uani 1 1 d .
H9 H -0.0807 -0.0602 0.3971 0.094 Uiso 1 1 calc R
C10 C 0.0529(3) -0.0047(3) 0.28182(19) 0.0598(6) Uani 1 1 d .
H10 H -0.0148 0.0837 0.2615 0.072 Uiso 1 1 calc R
C11 C 0.1926(3) -0.0488(2) 0.23044(16) 0.0459(5) Uani 1 1 d .
C12 C 0.2909(3) -0.1824(2) 0.26204(18) 0.0562(6) Uani 1 1 d .
H12 H 0.3844 -0.2141 0.2279 0.067 Uiso 1 1 calc R
C13 C 0.2515(4) -0.2680(3) 0.3433(2) 0.0695(8) Uani 1 1 d .
H13 H 0.3186 -0.3564 0.3640 0.083 Uiso 1 1 calc R
C14 C 0.2477(2) 0.0153(2) 0.04764(16) 0.0416(5) Uani 1 1 d .
C15 C 0.2377(2) 0.0449(2) 0.14441(16) 0.0425(5) Uani 1 1 d .
C16 C 0.2697(2) 0.1622(2) 0.15451(15) 0.0416(5) Uani 1 1 d .
C17 C 0.2937(2) 0.1053(2) -0.03256(15) 0.0407(5) Uani 1 1 d .
C18 C 0.3119(2) 0.2283(2) -0.01392(15) 0.0411(5) Uani 1 1 d .
C20 C 0.3185(3) 0.0676(2) -0.12672(17) 0.0491(5) Uani 1 1 d .
H20 H 0.3561 0.1214 -0.1790 0.059 Uiso 1 1 calc R
C21 C 0.2879(3) -0.0460(2) -0.14128(18) 0.0544(6) Uani 1 1 d .
H21 H 0.3068 -0.0701 -0.2029 0.065 Uiso 1 1 calc R
C22 C 0.2274(3) -0.1273(2) -0.06334(18) 0.0491(6) Uani 1 1 d .
C23 C 0.2100(3) -0.0994(2) 0.02942(17) 0.0461(5) Uani 1 1 d .
H23 H 0.1734 -0.1555 0.0808 0.055 Uiso 1 1 calc R
C24 C 0.1277(3) -0.3187(3) -0.0163(2) 0.0650(7) Uani 1 1 d .
H24A H 0.2025 -0.3646 0.0356 0.098 Uiso 1 1 calc R
H24B H 0.1048 -0.3856 -0.0453 0.098 Uiso 1 1 calc R
H24C H 0.0327 -0.2643 0.0105 0.098 Uiso 1 1 calc R
C25 C 0.3369(2) 0.3395(2) -0.09431(15) 0.0415(5) Uani 1 1 d .
C26 C 0.4473(3) 0.4042(2) -0.08334(16) 0.0448(5) Uani 1 1 d .
H26 H 0.5100 0.3726 -0.0275 0.054 Uiso 1 1 calc R
C27 C 0.4656(3) 0.5136(2) -0.15319(17) 0.0507(6) Uani 1 1 d .
H27 H 0.5414 0.5538 -0.1449 0.061 Uiso 1 1 calc R
C28 C 0.3710(3) 0.5641(2) -0.23610(16) 0.0502(6) Uani 1 1 d .
C29 C 0.2449(3) 0.3903(2) -0.17877(17) 0.0504(6) Uani 1 1 d .
H29 H 0.1713 0.3486 -0.1883 0.061 Uiso 1 1 calc R
C30 C 0.2606(3) 0.5017(2) -0.24893(17) 0.0529(6) Uani 1 1 d .
H30 H 0.1973 0.5345 -0.3044 0.064 Uiso 1 1 calc R
C31 C 0.3004(4) 0.7299(3) -0.3853(2) 0.0766(8) Uani 1 1 d .
H31A H 0.3207 0.6612 -0.4248 0.115 Uiso 1 1 calc R
H31B H 0.3260 0.8087 -0.4227 0.115 Uiso 1 1 calc R
H31C H 0.1912 0.7561 -0.3664 0.115 Uiso 1 1 calc R

loop_
_atom_site_aniso_label
_atom_site_aniso_U_11
_atom_site_aniso_U_22
_atom_site_aniso_U_33
_atom_site_aniso_U_23
_atom_site_aniso_U_13
_atom_site_aniso_U_12
F1 0.289(4) 0.0943(15) 0.0536(11) -0.0128(10) -0.0457(15) -0.0487(18)
F2 0.0910(14) 0.201(2) 0.1112(16) -0.1119(17) -0.0034(12) -0.0027(15)
F3 0.1371(18) 0.170(2) 0.0946(14) -0.0712(14) 0.0179(12) -0.0983(17)
N1 0.0468(10) 0.0425(10) 0.0438(10) -0.0130(8) -0.0010(8) -0.0138(8)
O1 0.0945(14) 0.0687(12) 0.0520(10) 0.0013(9) -0.0016(10) -0.0406(11)
O2 0.0804(12) 0.0517(10) 0.0709(11) -0.0285(9) -0.0009(9) -0.0261(9)
C1 0.0678(17) 0.0638(16) 0.0514(15) -0.0196(13) -0.0031(12) -0.0205(14)
C2 0.0551(14) 0.0535(13) 0.0448(13) -0.0161(10) 0.0012(10) -0.0205(11)
C3 0.0638(15) 0.0430(12) 0.0540(14) -0.0181(11) -0.0014(11) -0.0122(11)
C4 0.0583(14) 0.0423(12) 0.0448(12) -0.0099(10) -0.0047(10) -0.0123(10)
C5 0.0456(12) 0.0424(11) 0.0422(12) -0.0110(9) 0.0006(9) -0.0150(9)
C6 0.0669(16) 0.0419(12) 0.0554(14) -0.0145(11) -0.0102(12) -0.0068(11)
C7 0.0707(17) 0.0525(14) 0.0472(13) -0.0092(11) -0.0149(12) -0.0121(12)
C8 0.096(2) 0.084(2) 0.0620(18) 0.0107(15) -0.0044(17) -0.0485(19)
C9 0.0709(19) 0.092(2) 0.0714(19) -0.0047(16) 0.0149(15) -0.0343(17)
C10 0.0577(15) 0.0606(15) 0.0597(15) -0.0079(12) 0.0040(12) -0.0198(12)
C11 0.0512(13) 0.0453(12) 0.0457(12) -0.0127(10) -0.0016(10) -0.0184(10)
C12 0.0621(15) 0.0464(13) 0.0588(15) -0.0092(11) -0.0023(12) -0.0154(11)
C13 0.082(2) 0.0542(15) 0.0706(18) 0.0040(13) -0.0145(15) -0.0255(14)
C14 0.0375(11) 0.0382(11) 0.0489(12) -0.0144(9) -0.0025(9) -0.0073(9)
C15 0.0415(12) 0.0402(11) 0.0448(12) -0.0122(9) -0.0001(9) -0.0090(9)
C16 0.0418(12) 0.0395(11) 0.0433(12) -0.0116(9) -0.0005(9) -0.0102(9)
C17 0.0373(11) 0.0417(11) 0.0444(12) -0.0145(9) -0.0001(9) -0.0103(9)
C18 0.0374(11) 0.0425(11) 0.0446(12) -0.0133(9) -0.0011(9) -0.0109(9)
C20 0.0502(13) 0.0530(13) 0.0471(13) -0.0179(10) 0.0055(10) -0.0163(11)
C21 0.0617(15) 0.0567(14) 0.0503(14) -0.0261(11) 0.0030(11) -0.0167(12)
C22 0.0473(13) 0.0413(12) 0.0609(15) -0.0217(11) -0.0045(11) -0.0081(10)
C23 0.0444(12) 0.0409(12) 0.0543(13) -0.0135(10) -0.0023(10) -0.0117(10)
C24 0.0614(16) 0.0528(14) 0.091(2) -0.0287(14) 0.0003(14) -0.0223(13)
C25 0.0445(12) 0.0410(11) 0.0411(11) -0.0141(9) 0.0019(9) -0.0130(9)
C26 0.0450(12) 0.0474(12) 0.0443(12) -0.0129(10) -0.0027(10) -0.0143(10)
C27 0.0532(14) 0.0554(14) 0.0506(13) -0.0156(11) 0.0019(11) -0.0242(11)
C28 0.0621(15) 0.0487(13) 0.0425(12) -0.0127(10) 0.0066(11) -0.0201(11)
C29 0.0544(14) 0.0554(13) 0.0484(13) -0.0150(11) -0.0034(11) -0.0228(11)
C30 0.0620(15) 0.0570(14) 0.0412(12) -0.0113(11) -0.0071(11) -0.0178(12)
C31 0.093(2) 0.0665(18) 0.0587(17) 0.0045(13) -0.0017(15) -0.0195(16)

loop_
_atom_type_symbol
_atom_type_description
_atom_type_scat_dispersion_real
_atom_type_scat_dispersion_imag
_atom_type_scat_source
C C 0.0033 0.0016 'International Tables Vol C Tables 4.2.6.8 and 6.1.1.4'
H H 0.0000 0.0000 'International Tables Vol C Tables 4.2.6.8 and 6.1.1.4'
F F 0.0171 0.0103 'International Tables Vol C Tables 4.2.6.8 and 6.1.1.4'
N N 0.0061 0.0033 'International Tables Vol C Tables 4.2.6.8 and 6.1.1.4'
O O 0.0106 0.0060 'International Tables Vol C Tables 4.2.6.8 and 6.1.1.4'

loop_
_geom_angle_atom_site_label_1
_geom_angle_atom_site_label_2
_geom_angle_atom_site_label_3
_geom_angle
C18 N1 C16 119.18(17)
C28 O1 C31 117.4(2)
C22 O2 C24 118.38(19)
F1 C1 F2 106.2(3)
F1 C1 F3 105.5(3)
F2 C1 F3 103.2(2)
F1 C1 C2 114.4(2)
F2 C1 C2 113.8(2)
F3 C1 C2 112.7(2)
C7 C2 C3 119.4(2)
C7 C2 C1 120.1(2)
C3 C2 C1 120.4(2)
C4 C3 C2 120.1(2)
C4 C3 H3 120.0
C2 C3 H3 120.0
C3 C4 C5 121.3(2)
C3 C4 H4 119.4
C5 C4 H4 119.4
C4 C5 C6 118.0(2)
C4 C5 C16 119.64(19)
C6 C5 C16 122.38(19)
C7 C6 C5 120.7(2)
C7 C6 H6 119.6
C5 C6 H6 119.6
C2 C7 C6 120.5(2)
C2 C7 H7 119.7
C6 C7 H7 119.7
C13 C8 C9 120.1(3)
C13 C8 H8 120.0
C9 C8 H8 120.0
C8 C9 C10 120.1(3)
C8 C9 H9 119.9
C10 C9 H9 119.9
C9 C10 C11 120.6(3)
C9 C10 H10 119.7
C11 C10 H10 119.7
C10 C11 C12 118.4(2)
C10 C11 C15 120.8(2)
C12 C11 C15 120.8(2)
C13 C12 C11 120.9(2)
C13 C12 H12 119.5
C11 C12 H12 119.5
C8 C13 C12 119.9(3)
C8 C13 H13 120.1
C12 C13 H13 120.1
C17 C14 C23 119.39(19)
C17 C14 C15 118.64(18)
C23 C14 C15 122.0(2)
C16 C15 C14 117.98(19)
C16 C15 C11 122.02(19)
C14 C15 C11 119.99(18)
N1 C16 C15 123.39(19)
N1 C16 C5 113.12(17)
C15 C16 C5 123.46(19)
C14 C17 C20 118.09(19)
C14 C17 C18 117.95(18)
C20 C17 C18 124.0(2)
N1 C18 C17 122.42(19)
N1 C18 C25 114.82(18)
C17 C18 C25 122.69(18)
C21 C20 C17 121.0(2)
C21 C20 H20 119.5
C17 C20 H20 119.5
C20 C21 C22 120.3(2)
C20 C21 H21 119.9
C22 C21 H21 119.9
O2 C22 C23 125.1(2)
O2 C22 C21 114.3(2)
C23 C22 C21 120.6(2)
C22 C23 C14 120.1(2)
C22 C23 H23 120.0
C14 C23 H23 120.0
O2 C24 H24A 109.5
O2 C24 H24B 109.5
H24A C24 H24B 109.5
O2 C24 H24C 109.5
H24A C24 H24C 109.5
H24B C24 H24C 109.5
C29 C25 C26 117.4(2)
C29 C25 C18 122.28(19)
C26 C25 C18 120.14(19)
C27 C26 C25 121.6(2)
C27 C26 H26 119.2
C25 C26 H26 119.2
C26 C27 C28 120.1(2)
C26 C27 H27 120.0
C28 C27 H27 120.0
O1 C28 C30 124.7(2)
O1 C28 C27 115.8(2)
C30 C28 C27 119.5(2)
C30 C29 C25 121.6(2)
C30 C29 H29 119.2
C25 C29 H29 119.2
C28 C30 C29 119.8(2)
C28 C30 H30 120.1
C29 C30 H30 120.1
O1 C31 H31A 109.5
O1 C31 H31B 109.5
H31A C31 H31B 109.5
O1 C31 H31C 109.5
H31A C31 H31C 109.5
H31B C31 H31C 109.5

loop_
_geom_bond_atom_site_label_1
_geom_bond_atom_site_label_2
_geom_bond_distance
F1 C1 1.291(3)
F2 C1 1.310(3)
F3 C1 1.317(3)
N1 C18 1.329(3)
N1 C16 1.368(3)
O1 C28 1.368(3)
O1 C31 1.417(3)
O2 C22 1.364(3)
O2 C24 1.422(3)
C1 C2 1.491(3)
C2 C7 1.377(3)
C2 C3 1.386(3)
C3 C4 1.379(3)
C3 H3 0.9300
C4 C5 1.391(3)
C4 H4 0.9300
C5 C6 1.392(3)
C5 C16 1.497(3)
C6 C7 1.385(3)
C6 H6 0.9300
C7 H7 0.9300
C8 C13 1.375(4)
C8 C9 1.382(4)
C8 H8 0.9300
C9 C10 1.383(4)
C9 H9 0.9300
C10 C11 1.387(3)
C10 H10 0.9300
C11 C12 1.395(3)
C11 C15 1.491(3)
C12 C13 1.380(4)
C12 H12 0.9300
C13 H13 0.9300
C14 C17 1.421(3)
C14 C23 1.423(3)
C14 C15 1.430(3)
C15 C16 1.384(3)
C17 C20 1.425(3)
C17 C18 1.428(3)
C18 C25 1.490(3)
C20 C21 1.361(3)
C20 H20 0.9300
C21 C22 1.411(3)
C21 H21 0.9300
C22 C23 1.366(3)
C23 H23 0.9300
C24 H24A 0.9600
C24 H24B 0.9600
C24 H24C 0.9600
C25 C29 1.394(3)
C25 C26 1.398(3)
C26 C27 1.377(3)
C26 H26 0.9300
C27 C28 1.390(3)
C27 H27 0.9300
C28 C30 1.387(3)
C29 C30 1.387(3)
C29 H29 0.9300
C30 H30 0.9300
C31 H31A 0.9600
C31 H31B 0.9600
C31 H31C 0.9600

loop_
_geom_torsion_atom_site_label_1
_geom_torsion_atom_site_label_2
_geom_torsion_atom_site_label_3
_geom_torsion_atom_site_label_4
_geom_torsion
F1 C1 C2 C7 -16.6(4)
F2 C1 C2 C7 -139.0(3)
F3 C1 C2 C7 103.9(3)
F1 C1 C2 C3 166.3(3)
F2 C1 C2 C3 43.9(4)
F3 C1 C2 C3 -73.2(3)
C7 C2 C3 C4 -0.9(4)
C1 C2 C3 C4 176.2(2)
C2 C3 C4 C5 0.2(4)
C3 C4 C5 C6 0.3(3)
C3 C4 C5 C16 -178.4(2)
C4 C5 C6 C7 -0.1(4)
C16 C5 C6 C7 178.5(2)
C3 C2 C7 C6 1.0(4)
C1 C2 C7 C6 -176.1(2)
C5 C6 C7 C2 -0.5(4)
C13 C8 C9 C10 0.0(5)
C8 C9 C10 C11 -0.2(4)
C9 C10 C11 C12 0.6(4)
C9 C10 C11 C15 -178.5(2)
C10 C11 C12 C13 -0.9(4)
C15 C11 C12 C13 178.2(2)
C9 C8 C13 C12 -0.3(5)
C11 C12 C13 C8 0.8(4)
C17 C14 C15 C16 1.7(3)
C23 C14 C15 C16 -177.1(2)
C17 C14 C15 C11 -178.90(19)
C23 C14 C15 C11 2.4(3)
C10 C11 C15 C16 65.0(3)
C12 C11 C15 C16 -114.1(2)
C10 C11 C15 C14 -114.4(2)
C12 C11 C15 C14 66.5(3)
C18 N1 C16 C15 -4.6(3)
C18 N1 C16 C5 177.37(18)
C14 C15 C16 N1 4.0(3)
C11 C15 C16 N1 -175.43(19)
C14 C15 C16 C5 -178.18(19)
C11 C15 C16 C5 2.4(3)
C4 C5 C16 N1 42.3(3)
C6 C5 C16 N1 -136.3(2)
C4 C5 C16 C15 -135.7(2)
C6 C5 C16 C15 45.6(3)
C23 C14 C17 C20 -7.4(3)
C15 C14 C17 C20 173.82(19)
C23 C14 C17 C18 172.44(19)
C15 C14 C17 C18 -6.3(3)
C16 N1 C18 C17 -0.6(3)
C16 N1 C18 C25 176.60(18)
C14 C17 C18 N1 6.0(3)
C20 C17 C18 N1 -174.2(2)
C14 C17 C18 C25 -170.97(19)
C20 C17 C18 C25 8.9(3)
C14 C17 C20 C21 4.8(3)
C18 C17 C20 C21 -175.1(2)
C17 C20 C21 C22 1.4(4)
C24 O2 C22 C23 1.6(3)
C24 O2 C22 C21 -179.0(2)
C20 C21 C22 O2 175.6(2)
C20 C21 C22 C23 -5.0(4)
O2 C22 C23 C14 -178.5(2)
C21 C22 C23 C14 2.2(3)
C17 C14 C23 C22 4.0(3)
C15 C14 C23 C22 -177.2(2)
N1 C18 C25 C29 -129.8(2)
C17 C18 C25 C29 47.4(3)
N1 C18 C25 C26 45.1(3)
C17 C18 C25 C26 -137.7(2)
C29 C25 C26 C27 -0.3(3)
C18 C25 C26 C27 -175.42(19)
C25 C26 C27 C28 1.3(3)
C31 O1 C28 C30 -1.5(4)
C31 O1 C28 C27 179.5(2)
C26 C27 C28 O1 177.7(2)
C26 C27 C28 C30 -1.4(3)
C26 C25 C29 C30 -0.7(3)
C18 C25 C29 C30 174.4(2)
O1 C28 C30 C29 -178.6(2)
C27 C28 C30 C29 0.4(3)
C25 C29 C30 C28 0.6(4)
